data_7242857
loop_
_publ_author_name
'Zhou, Yanan'
'Ma, Hongzhi'
'Yang, Zhongxing'
'Wu, Chengjun'
'Sun, Tiemin'

_publ_section_title
;
 A systematic investigation on the impact of the level of oxidation at
 sulfur and the configuration of R/S-sulfoxide on the solid structure
;
_journal_issue 23
_journal_name_full CrystEngComm
_journal_page_first 4181
_journal_page_last 4193
_journal_paper_doi 10.1039/D1CE00346A
_journal_volume 23
_journal_year 2021
_chemical_absolute_configuration ad
_chemical_formula_moiety 'C21 H20 Br N O4 S'
_chemical_formula_sum 'C21 H20 Br N O4 S'
_chemical_formula_weight 462.35
_space_group_crystal_system tetragonal
_space_group_IT_number 76
_space_group_name_Hall 'P 4w'
_space_group_name_H-M_alt 'P 41'
_atom_sites_solution_hydrogens geom
_audit_creation_method SHELXL-2014/7
_audit_update_record
;
2019-03-11 deposited with the CCDC.	2021-05-14 downloaded from the CCDC.
;
_cell_angle_alpha 90
_cell_angle_beta 90
_cell_angle_gamma 90
_cell_formula_units_Z 4
_cell_length_a 11.0865(15)
_cell_length_b 11.0865(15)
_cell_length_c 16.544(5)
_cell_measurement_reflns_used 3793
_cell_measurement_temperature 293(2)
_cell_measurement_theta_max 25.11
_cell_measurement_theta_min 2.46
_cell_volume 2033.4(7)
_computing_cell_refinement 'Bruker SMART'
_computing_data_collection 'SMART (Bruker, 2008)'
_computing_data_reduction 'SAINT (Bruker, 2008)'
_computing_molecular_graphics 'SHELXTL (Bruker, 2008)'
_computing_publication_material 'SHELXTL (Bruker, 2008)'
_computing_structure_refinement 'SHELXL-2014/7 (Sheldrick, 2014)'
_computing_structure_solution 'SHELXTL (Bruker, 2008)'
_diffrn_ambient_temperature 293(2)
_diffrn_measured_fraction_theta_full 0.999
_diffrn_measured_fraction_theta_max 0.999
_diffrn_measurement_device_type 'Bruker APEX-II CCD'
_diffrn_measurement_method '\f and \w scans'
_diffrn_radiation_type MoK\a
_diffrn_radiation_wavelength 0.71073
_diffrn_reflns_av_R_equivalents 0.0738
_diffrn_reflns_av_unetI/netI 0.0811
_diffrn_reflns_Laue_measured_fraction_full 0.999
_diffrn_reflns_Laue_measured_fraction_max 0.999
_diffrn_reflns_limit_h_max 13
_diffrn_reflns_limit_h_min -7
_diffrn_reflns_limit_k_max 12
_diffrn_reflns_limit_k_min -13
_diffrn_reflns_limit_l_max 18
_diffrn_reflns_limit_l_min -19
_diffrn_reflns_number 10346
_diffrn_reflns_point_group_measured_fraction_full 0.989
_diffrn_reflns_point_group_measured_fraction_max 0.989
_diffrn_reflns_theta_full 24.993
_diffrn_reflns_theta_max 24.993
_diffrn_reflns_theta_min 2.598
_exptl_absorpt_coefficient_mu 2.151
_exptl_absorpt_correction_T_max 0.673
_exptl_absorpt_correction_T_min 0.615
_exptl_absorpt_correction_type multi-scan
_exptl_absorpt_process_details 'SADABS; Bruker, 2008'
_exptl_crystal_colour colourless
_exptl_crystal_density_diffrn 1.510
_exptl_crystal_density_method 'not measured'
_exptl_crystal_description block
_exptl_crystal_F_000 944
_exptl_crystal_size_max 0.250
_exptl_crystal_size_mid 0.220
_exptl_crystal_size_min 0.200
_refine_diff_density_max 0.388
_refine_diff_density_min -0.857
_refine_diff_density_rms 0.134
_refine_ls_abs_structure_details
; 
 Flack x determined using 1136 quotients [(I+)-(I-)]/[(I+)+(I-)] 
 (Parsons, Flack and Wagner, Acta Cryst. B69 (2013) 249-259). 
;
_refine_ls_abs_structure_Flack 0.015(11)
_refine_ls_extinction_method none
_refine_ls_goodness_of_fit_ref 1.024
_refine_ls_hydrogen_treatment constr
_refine_ls_matrix_type full
_refine_ls_number_parameters 255
_refine_ls_number_reflns 3550
_refine_ls_number_restraints 1
_refine_ls_restrained_S_all 1.024
_refine_ls_R_factor_all 0.0715
_refine_ls_R_factor_gt 0.0551
_refine_ls_shift/su_max 0.000
_refine_ls_shift/su_mean 0.000
_refine_ls_structure_factor_coef Fsqd
_refine_ls_weighting_details 'w=1/[\s^2^(Fo^2^)+(0.0691P)^2^+0.0793P] where P=(Fo^2^+2Fc^2^)/3'
_refine_ls_weighting_scheme calc
_refine_ls_wR_factor_gt 0.1202
_refine_ls_wR_factor_ref 0.1248
_reflns_Friedel_coverage 0.908
_reflns_Friedel_fraction_full 0.979
_reflns_Friedel_fraction_max 0.979
_reflns_number_gt 2934
_reflns_number_total 3550
_reflns_threshold_expression 'I > 2\s(I)'
_cod_data_source_file d1ce00346a2.cif
_cod_data_source_block 1_CCDC2
_cod_depositor_comments 'Adding full bibliography for 7242854--7242857.cif.'
_cod_original_cell_volume 2033.4(8)
_cod_database_code 7242857
_shelx_shelxl_version_number 2014/7
_shelx_space_group_comment
; 
The symmetry employed for this shelxl refinement is uniquely defined 
by the following loop, which should always be used as a source of 
symmetry information in preference to the above space-group names. 
They are only intended as comments. 
;
_shelx_estimated_absorpt_t_min 0.615
_shelx_estimated_absorpt_t_max 0.673

loop_
_space_group_symop_operation_xyz
'x, y, z'
'-x, -y, z+1/2'
'-y, x, z+1/4'
'y, -x, z+3/4'

loop_
_atom_site_label
_atom_site_type_symbol
_atom_site_fract_x
_atom_site_fract_y
_atom_site_fract_z
_atom_site_U_iso_or_equiv
_atom_site_adp_type
_atom_site_occupancy
_atom_site_site_symmetry_order
_atom_site_calc_flag
_atom_site_refinement_flags_posn
_atom_site_refinement_flags_adp
_atom_site_refinement_flags_occupancy
_atom_site_disorder_assembly
_atom_site_disorder_group
Br1 Br -0.08072(8) 0.99291(8) 0.08271(7) 0.0496(3) Uani 1 1 d . . . . .
S1 S 0.13048(18) 0.64747(16) 0.06678(13) 0.0336(5) Uani 1 1 d . . . . .
O1 O 0.4792(4) 0.7682(5) 0.2138(3) 0.0237(12) Uani 1 1 d . . . . .
O2 O 0.3258(5) 0.8605(5) 0.2775(3) 0.0313(13) Uani 1 1 d . . . . .
O3 O 0.2439(6) 1.0061(6) 0.0424(4) 0.0484(17) Uani 1 1 d . . . . .
O4 O 0.1876(6) 0.6880(6) -0.0109(4) 0.0501(18) Uani 1 1 d . . . . .
N1 N 0.1913(5) 0.8508(5) 0.1337(3) 0.0163(13) Uani 1 1 d . . . . .
C1 C 0.5597(6) 0.7890(7) 0.2836(4) 0.0230(17) Uani 1 1 d . . . . .
H1 H 0.5119 0.7829 0.3332 0.028 Uiso 1 1 calc R U . . .
C2 C 0.6127(6) 0.9144(6) 0.2789(5) 0.0217(17) Uani 1 1 d . . . . .
C3 C 0.6234(7) 0.9771(7) 0.2067(5) 0.032(2) Uani 1 1 d . . . . .
H3 H 0.5962 0.9427 0.1588 0.038 Uiso 1 1 calc R U . . .
C4 C 0.6750(8) 1.0913(8) 0.2061(6) 0.044(2) Uani 1 1 d . . . . .
H4 H 0.6826 1.1331 0.1576 0.053 Uiso 1 1 calc R U . . .
C5 C 0.7145(8) 1.1426(7) 0.2764(7) 0.048(3) Uani 1 1 d . . . . .
H5 H 0.7479 1.2196 0.2755 0.057 Uiso 1 1 calc R U . . .
C6 C 0.7051(7) 1.0817(8) 0.3482(6) 0.044(2) Uani 1 1 d . . . . .
H6 H 0.7319 1.1174 0.3958 0.052 Uiso 1 1 calc R U . . .
C7 C 0.6562(7) 0.9675(7) 0.3499(5) 0.032(2) Uani 1 1 d . . . . .
H7 H 0.6520 0.9255 0.3985 0.038 Uiso 1 1 calc R U . . .
C8 C 0.6502(6) 0.6890(6) 0.2829(4) 0.0191(16) Uani 1 1 d . . . . .
C9 C 0.6399(7) 0.5962(7) 0.3395(5) 0.0329(19) Uani 1 1 d . . . . .
H9 H 0.5765 0.5973 0.3763 0.039 Uiso 1 1 calc R U . . .
C10 C 0.7225(8) 0.5022(7) 0.3418(6) 0.041(2) Uani 1 1 d . . . . .
H10 H 0.7153 0.4408 0.3798 0.049 Uiso 1 1 calc R U . . .
C11 C 0.8156(8) 0.5019(7) 0.2864(6) 0.036(2) Uani 1 1 d . . . . .
H11 H 0.8707 0.4387 0.2863 0.043 Uiso 1 1 calc R U . . .
C12 C 0.8277(7) 0.5934(7) 0.2316(5) 0.0308(19) Uani 1 1 d . . . . .
H12 H 0.8916 0.5922 0.1952 0.037 Uiso 1 1 calc R U . . .
C13 C 0.7469(7) 0.6865(7) 0.2297(5) 0.0279(18) Uani 1 1 d . . . . .
H13 H 0.7568 0.7486 0.1925 0.033 Uiso 1 1 calc R U . . .
C14 C 0.3672(6) 0.8092(6) 0.2204(5) 0.0212(17) Uani 1 1 d . . . . .
C15 C 0.2981(6) 0.7784(6) 0.1435(4) 0.0177(15) Uani 1 1 d . . . . .
H15 H 0.3511 0.7918 0.0970 0.021 Uiso 1 1 calc R U . . .
C16 C 0.2540(7) 0.6447(7) 0.1422(6) 0.034(2) Uani 1 1 d . . . . .
C17 C 0.0781(6) 0.7874(6) 0.1138(4) 0.0185(16) Uani 1 1 d . . . . .
H17 H 0.0201 0.7784 0.1581 0.022 Uiso 1 1 calc R U . . .
C18 C 0.1995(9) 0.6059(8) 0.2251(6) 0.049(3) Uani 1 1 d . . . . .
H18A H 0.1606 0.5290 0.2194 0.073 Uiso 1 1 calc R U . . .
H18B H 0.1417 0.6649 0.2424 0.073 Uiso 1 1 calc R U . . .
H18C H 0.2628 0.5999 0.2645 0.073 Uiso 1 1 calc R U . . .
C19 C 0.3490(8) 0.5596(8) 0.1132(8) 0.068(4) Uani 1 1 d . . . . .
H19A H 0.4186 0.5657 0.1475 0.102 Uiso 1 1 calc R U . . .
H19B H 0.3710 0.5798 0.0587 0.102 Uiso 1 1 calc R U . . .
H19C H 0.3185 0.4786 0.1148 0.102 Uiso 1 1 calc R U . . .
C20 C 0.0498(6) 0.8872(7) 0.0512(5) 0.0237(17) Uani 1 1 d . . . . .
H20 H 0.0417 0.8564 -0.0041 0.028 Uiso 1 1 calc R U . . .
C21 C 0.1762(6) 0.9342(6) 0.0702(5) 0.0229(16) Uani 1 1 d . . . . .

loop_
_atom_site_aniso_label
_atom_site_aniso_U_11
_atom_site_aniso_U_22
_atom_site_aniso_U_33
_atom_site_aniso_U_23
_atom_site_aniso_U_13
_atom_site_aniso_U_12
Br1 0.0295(5) 0.0350(5) 0.0843(7) -0.0109(5) -0.0138(5) 0.0195(4)
S1 0.0273(10) 0.0153(9) 0.0584(14) -0.0132(10) -0.0174(10) -0.0004(8)
O1 0.007(2) 0.030(3) 0.034(3) -0.008(2) -0.008(2) 0.003(2)
O2 0.022(3) 0.037(3) 0.035(3) -0.016(3) -0.003(3) 0.011(3)
O3 0.039(4) 0.043(4) 0.063(4) 0.014(3) -0.004(3) -0.020(3)
O4 0.058(4) 0.053(4) 0.039(4) -0.023(3) -0.005(3) 0.010(4)
N1 0.006(3) 0.010(3) 0.033(3) -0.001(3) -0.003(3) 0.000(2)
C1 0.016(4) 0.029(4) 0.025(4) 0.001(3) -0.007(3) 0.003(3)
C2 0.009(3) 0.019(4) 0.037(4) -0.006(4) -0.002(3) 0.007(3)
C3 0.031(4) 0.031(4) 0.033(5) 0.005(4) -0.007(4) 0.001(4)
C4 0.039(5) 0.030(5) 0.063(7) 0.014(5) -0.006(5) 0.002(4)
C5 0.029(5) 0.017(4) 0.097(8) 0.002(5) -0.008(5) -0.003(4)
C6 0.029(5) 0.042(5) 0.060(6) -0.016(5) -0.015(5) -0.008(4)
C7 0.029(4) 0.033(5) 0.034(5) -0.002(4) -0.004(4) -0.003(4)
C8 0.013(4) 0.015(4) 0.030(4) -0.004(3) -0.005(3) -0.004(3)
C9 0.021(4) 0.031(4) 0.046(5) 0.009(4) -0.002(4) -0.004(3)
C10 0.037(5) 0.025(4) 0.061(6) 0.015(4) -0.015(5) -0.002(4)
C11 0.026(5) 0.017(4) 0.065(6) -0.002(4) -0.016(4) 0.008(3)
C12 0.023(4) 0.026(4) 0.043(5) -0.009(4) 0.002(4) 0.006(4)
C13 0.026(4) 0.025(4) 0.032(4) 0.005(4) -0.001(4) -0.001(4)
C14 0.009(3) 0.015(4) 0.039(5) 0.003(4) -0.002(3) -0.006(3)
C15 0.011(3) 0.012(3) 0.030(4) -0.003(3) -0.004(3) 0.001(3)
C16 0.022(4) 0.015(4) 0.063(6) -0.010(4) -0.021(4) 0.006(4)
C17 0.009(3) 0.011(3) 0.036(4) -0.001(3) -0.004(3) -0.005(3)
C18 0.047(6) 0.028(5) 0.071(7) 0.021(5) -0.025(5) -0.014(4)
C19 0.041(6) 0.037(5) 0.126(11) -0.039(6) -0.035(6) 0.028(5)
C20 0.016(3) 0.020(4) 0.035(4) 0.000(3) -0.006(3) 0.011(3)
C21 0.019(4) 0.017(4) 0.033(4) 0.001(3) -0.002(4) -0.004(3)

loop_
_atom_type_symbol
_atom_type_description
_atom_type_scat_dispersion_real
_atom_type_scat_dispersion_imag
_atom_type_scat_source
C C 0.0033 0.0016 'International Tables Vol C Tables 4.2.6.8 and 6.1.1.4'
H H 0.0000 0.0000 'International Tables Vol C Tables 4.2.6.8 and 6.1.1.4'
Br Br -0.2901 2.4595 'International Tables Vol C Tables 4.2.6.8 and 6.1.1.4'
N N 0.0061 0.0033 'International Tables Vol C Tables 4.2.6.8 and 6.1.1.4'
O O 0.0106 0.0060 'International Tables Vol C Tables 4.2.6.8 and 6.1.1.4'
S S 0.1246 0.1234 'International Tables Vol C Tables 4.2.6.8 and 6.1.1.4'

loop_
_geom_angle_atom_site_label_1
_geom_angle_atom_site_label_2
_geom_angle_atom_site_label_3
_geom_angle
_geom_angle_site_symmetry_1
_geom_angle_site_symmetry_3
_geom_angle_publ_flag
O4 S1 C17 104.1(3) . . ?
O4 S1 C16 105.7(4) . . ?
C17 S1 C16 87.8(3) . . ?
C14 O1 C1 116.6(6) . . ?
C21 N1 C15 123.2(6) . . ?
C21 N1 C17 92.6(5) . . ?
C15 N1 C17 117.3(5) . . ?
O1 C1 C8 106.5(6) . . ?
O1 C1 C2 109.8(6) . . ?
C8 C1 C2 114.9(6) . . ?
O1 C1 H1 108.5 . . ?
C8 C1 H1 108.5 . . ?
C2 C1 H1 108.5 . . ?
C3 C2 C7 118.8(7) . . ?
C3 C2 C1 122.5(7) . . ?
C7 C2 C1 118.6(7) . . ?
C2 C3 C4 119.8(8) . . ?
C2 C3 H3 120.1 . . ?
C4 C3 H3 120.1 . . ?
C5 C4 C3 120.4(9) . . ?
C5 C4 H4 119.8 . . ?
C3 C4 H4 119.8 . . ?
C4 C5 C6 120.5(8) . . ?
C4 C5 H5 119.7 . . ?
C6 C5 H5 119.7 . . ?
C5 C6 C7 120.1(8) . . ?
C5 C6 H6 120.0 . . ?
C7 C6 H6 120.0 . . ?
C6 C7 C2 120.3(8) . . ?
C6 C7 H7 119.8 . . ?
C2 C7 H7 119.8 . . ?
C13 C8 C9 118.3(7) . . ?
C13 C8 C1 122.5(7) . . ?
C9 C8 C1 119.2(7) . . ?
C10 C9 C8 121.2(8) . . ?
C10 C9 H9 119.4 . . ?
C8 C9 H9 119.4 . . ?
C11 C10 C9 118.5(8) . . ?
C11 C10 H10 120.8 . . ?
C9 C10 H10 120.8 . . ?
C12 C11 C10 120.9(7) . . ?
C12 C11 H11 119.6 . . ?
C10 C11 H11 119.6 . . ?
C11 C12 C13 120.7(8) . . ?
C11 C12 H12 119.7 . . ?
C13 C12 H12 119.7 . . ?
C12 C13 C8 120.5(8) . . ?
C12 C13 H13 119.8 . . ?
C8 C13 H13 119.8 . . ?
O2 C14 O1 126.0(7) . . ?
O2 C14 C15 125.0(6) . . ?
O1 C14 C15 109.0(6) . . ?
N1 C15 C14 112.5(6) . . ?
N1 C15 C16 105.7(5) . . ?
C14 C15 C16 112.5(6) . . ?
N1 C15 H15 108.7 . . ?
C14 C15 H15 108.7 . . ?
C16 C15 H15 108.7 . . ?
C19 C16 C18 112.4(8) . . ?
C19 C16 C15 112.5(7) . . ?
C18 C16 C15 111.8(7) . . ?
C19 C16 S1 108.4(7) . . ?
C18 C16 S1 108.1(6) . . ?
C15 C16 S1 103.1(5) . . ?
N1 C17 C20 88.9(5) . . ?
N1 C17 S1 103.2(4) . . ?
C20 C17 S1 112.7(5) . . ?
N1 C17 H17 116.1 . . ?
C20 C17 H17 116.1 . . ?
S1 C17 H17 116.1 . . ?
C16 C18 H18A 109.5 . . ?
C16 C18 H18B 109.5 . . ?
H18A C18 H18B 109.5 . . ?
C16 C18 H18C 109.5 . . ?
H18A C18 H18C 109.5 . . ?
H18B C18 H18C 109.5 . . ?
C16 C19 H19A 109.5 . . ?
C16 C19 H19B 109.5 . . ?
H19A C19 H19B 109.5 . . ?
C16 C19 H19C 109.5 . . ?
H19A C19 H19C 109.5 . . ?
H19B C19 H19C 109.5 . . ?
C21 C20 C17 85.4(5) . . ?
C21 C20 Br1 115.1(5) . . ?
C17 C20 Br1 113.9(5) . . ?
C21 C20 H20 113.2 . . ?
C17 C20 H20 113.2 . . ?
Br1 C20 H20 113.2 . . ?
O3 C21 N1 130.9(7) . . ?
O3 C21 C20 136.8(8) . . ?
N1 C21 C20 92.2(5) . . ?

loop_
_geom_bond_atom_site_label_1
_geom_bond_atom_site_label_2
_geom_bond_distance
_geom_bond_site_symmetry_2
_geom_bond_publ_flag
Br1 C20 1.933(7) . ?
S1 O4 1.501(7) . ?
S1 C17 1.830(7) . ?
S1 C16 1.852(8) . ?
O1 C14 1.327(8) . ?
O1 C1 1.477(8) . ?
O2 C14 1.195(9) . ?
O3 C21 1.187(9) . ?
N1 C21 1.408(10) . ?
N1 C15 1.440(9) . ?
N1 C17 1.475(8) . ?
C1 C8 1.496(10) . ?
C1 C2 1.510(10) . ?
C1 H1 0.9800 . ?
C2 C3 1.388(11) . ?
C2 C7 1.400(11) . ?
C3 C4 1.390(12) . ?
C3 H3 0.9300 . ?
C4 C5 1.367(14) . ?
C4 H4 0.9300 . ?
C5 C6 1.370(14) . ?
C5 H5 0.9300 . ?
C6 C7 1.378(12) . ?
C6 H6 0.9300 . ?
C7 H7 0.9300 . ?
C8 C13 1.388(11) . ?
C8 C9 1.395(10) . ?
C9 C10 1.388(11) . ?
C9 H9 0.9300 . ?
C10 C11 1.380(13) . ?
C10 H10 0.9300 . ?
C11 C12 1.366(12) . ?
C11 H11 0.9300 . ?
C12 C13 1.367(11) . ?
C12 H12 0.9300 . ?
C13 H13 0.9300 . ?
C14 C15 1.523(10) . ?
C15 C16 1.561(10) . ?
C15 H15 0.9800 . ?
C16 C19 1.493(12) . ?
C16 C18 1.559(13) . ?
C17 C20 1.548(10) . ?
C17 H17 0.9800 . ?
C18 H18A 0.9600 . ?
C18 H18B 0.9600 . ?
C18 H18C 0.9600 . ?
C19 H19A 0.9600 . ?
C19 H19B 0.9600 . ?
C19 H19C 0.9600 . ?
C20 C21 1.529(10) . ?
C20 H20 0.9800 . ?

loop_
_geom_torsion_atom_site_label_1
_geom_torsion_atom_site_label_2
_geom_torsion_atom_site_label_3
_geom_torsion_atom_site_label_4
_geom_torsion
_geom_torsion_site_symmetry_1
_geom_torsion_site_symmetry_2
_geom_torsion_site_symmetry_3
_geom_torsion_site_symmetry_4
_geom_torsion_publ_flag
C14 O1 C1 C8 151.7(6) . . . . ?
C14 O1 C1 C2 -83.2(7) . . . . ?
O1 C1 C2 C3 -23.9(10) . . . . ?
C8 C1 C2 C3 96.1(8) . . . . ?
O1 C1 C2 C7 158.3(6) . . . . ?
C8 C1 C2 C7 -81.7(9) . . . . ?
C7 C2 C3 C4 -1.0(12) . . . . ?
C1 C2 C3 C4 -178.8(7) . . . . ?
C2 C3 C4 C5 -0.4(13) . . . . ?
C3 C4 C5 C6 0.8(14) . . . . ?
C4 C5 C6 C7 0.3(14) . . . . ?
C5 C6 C7 C2 -1.7(13) . . . . ?
C3 C2 C7 C6 2.1(12) . . . . ?
C1 C2 C7 C6 180.0(7) . . . . ?
O1 C1 C8 C13 76.8(8) . . . . ?
C2 C1 C8 C13 -45.0(10) . . . . ?
O1 C1 C8 C9 -105.3(7) . . . . ?
C2 C1 C8 C9 132.9(7) . . . . ?
C13 C8 C9 C10 -1.3(12) . . . . ?
C1 C8 C9 C10 -179.3(7) . . . . ?
C8 C9 C10 C11 -0.3(13) . . . . ?
C9 C10 C11 C12 1.4(13) . . . . ?
C10 C11 C12 C13 -0.9(13) . . . . ?
C11 C12 C13 C8 -0.8(12) . . . . ?
C9 C8 C13 C12 1.8(11) . . . . ?
C1 C8 C13 C12 179.7(7) . . . . ?
C1 O1 C14 O2 -0.4(10) . . . . ?
C1 O1 C14 C15 -179.4(6) . . . . ?
C21 N1 C15 C14 114.8(7) . . . . ?
C17 N1 C15 C14 -131.6(6) . . . . ?
C21 N1 C15 C16 -122.0(7) . . . . ?
C17 N1 C15 C16 -8.5(8) . . . . ?
O2 C14 C15 N1 19.8(10) . . . . ?
O1 C14 C15 N1 -161.2(5) . . . . ?
O2 C14 C15 C16 -99.4(8) . . . . ?
O1 C14 C15 C16 79.6(7) . . . . ?
N1 C15 C16 C19 153.0(8) . . . . ?
C14 C15 C16 C19 -83.8(9) . . . . ?
N1 C15 C16 C18 -79.4(7) . . . . ?
C14 C15 C16 C18 43.8(8) . . . . ?
N1 C15 C16 S1 36.5(7) . . . . ?
C14 C15 C16 S1 159.6(5) . . . . ?
O4 S1 C16 C19 -59.2(7) . . . . ?
C17 S1 C16 C19 -163.2(7) . . . . ?
O4 S1 C16 C18 178.7(6) . . . . ?
C17 S1 C16 C18 74.7(6) . . . . ?
O4 S1 C16 C15 60.3(6) . . . . ?
C17 S1 C16 C15 -43.8(5) . . . . ?
C21 N1 C17 C20 -7.2(6) . . . . ?
C15 N1 C17 C20 -137.0(6) . . . . ?
C21 N1 C17 S1 105.9(5) . . . . ?
C15 N1 C17 S1 -24.0(7) . . . . ?
O4 S1 C17 N1 -67.2(5) . . . . ?
C16 S1 C17 N1 38.4(5) . . . . ?
O4 S1 C17 C20 27.3(6) . . . . ?
C16 S1 C17 C20 132.9(5) . . . . ?
N1 C17 C20 C21 6.6(5) . . . . ?
S1 C17 C20 C21 -97.3(5) . . . . ?
N1 C17 C20 Br1 -108.8(5) . . . . ?
S1 C17 C20 Br1 147.3(4) . . . . ?
C15 N1 C21 O3 -43.4(12) . . . . ?
C17 N1 C21 O3 -168.8(9) . . . . ?
C15 N1 C21 C20 132.6(6) . . . . ?
C17 N1 C21 C20 7.3(6) . . . . ?
C17 C20 C21 O3 168.7(11) . . . . ?
Br1 C20 C21 O3 -77.1(12) . . . . ?
C17 C20 C21 N1 -6.9(5) . . . . ?
Br1 C20 C21 N1 107.3(5) . . . . ?
